data_7228423
loop_
_publ_author_name
'Martinez-Casado, Francisco Javier Javier'
'Ramos Riesco, Miguel'
'Cheda, Jose A.'
'Redondo Y\'elamos, Mar\'ia Isabel'
'Garrido, Leoncio'
'Fernandez-Martinez, Alejandro'
'Garc\'ia-Barriocanal, Javier'
'da Silva, Ivan'
'Duran-Olivencia, Miguel A.'
'Poulain, Agnieszka'

_publ_section_title
;
 Lead(II) Soaps: Crystal Structures, Polymorphism, Solid and Liquid
 Mesophases
;
_journal_name_full 'Phys. Chem. Chem. Phys.'
_journal_paper_doi 10.1039/C7CP02351K
_journal_year 2017
_chemical_formula_moiety '(C26 H50 Pb1 O4)n'
_chemical_formula_sum 'C26 H50 O4 Pb'
_chemical_formula_weight 633.86
_chemical_name_common 'Lead(II) tridecanoate'
_space_group_IT_number 13
_symmetry_cell_setting monoclinic
_symmetry_space_group_name_Hall '-P 2yc'
_symmetry_space_group_name_H-M 'P 1 2/c 1'
_audit_update_record
;
2016-04-12 deposited with the CCDC.
2017-06-07 downloaded from the CCDC.
;
_cell_angle_alpha 90.00000
_cell_angle_beta 90.581(3)
_cell_angle_gamma 90.00000
_cell_formula_units_Z 4
_cell_length_a 75.2787(17)
_cell_length_b 4.96255(12)
_cell_length_c 7.2836(2)
_cell_measurement_reflns_used 5145
_cell_measurement_temperature 298
_cell_measurement_theta_max 90.0
_cell_measurement_theta_min 1.0
_cell_volume 2720.83(12)
_computing_structure_refinement FULLPROF
_diffrn_ambient_temperature 298
_diffrn_detector_type X'Celerator
_diffrn_measurement_device_type 'PANalytical X Pert Pro Alpha-1'
_diffrn_measurement_method '2\q scan'
_diffrn_radiation_monochromator Ge(111)
_diffrn_radiation_type 'Cu K\a'
_diffrn_radiation_wavelength 1.54056
_diffrn_source 'rotating-anode X-ray tube'
_diffrn_source_target Cu
_exptl_absorpt_coefficient_mu 11.68
_exptl_absorpt_correction_type cylinder
_exptl_absorpt_process_details muR=1.00
_exptl_crystal_colour colorless
_exptl_crystal_density_diffrn 1.547
_pd_block_diffractogram_id PbC13_1
_pd_instr_location ' ?'
_pd_meas_2theta_range_inc 0.016711
_pd_meas_2theta_range_max 89.99443
_pd_meas_2theta_range_min 1.00836
_pd_meas_number_of_points 5326
_pd_meas_scan_method step
_pd_proc_2theta_range_inc 0.016711
_pd_proc_2theta_range_max 89.9349
_pd_proc_2theta_range_min 0.9489
_pd_proc_ls_background_function 'Interpolation of points'
_pd_proc_ls_pref_orient_corr ' ?'
_pd_proc_ls_profile_function Pseudo-Voigt
_pd_proc_ls_prof_R_factor 8.2125
_pd_proc_ls_prof_wR_expected 2.1415
_pd_proc_ls_prof_wR_factor 12.7195
_pd_proc_wavelength 1.540590
_pd_spec_mounting 'borosilicate capillary'
_pd_spec_mount_mode transmission
_pd_spec_shape cylinder
_refine_ls_goodness_of_fit_all 5.94
_refine_ls_number_parameters 13
_refine_ls_number_reflns 5145
_refine_ls_number_restraints 0
_refine_ls_R_I_factor 7.6664
_cod_data_source_file c7cp02351k2.cif
_cod_data_source_block PbC13
_cod_depositor_comments
;
The following automatic conversions were performed:

'_symmetry_cell_setting' value 'Monoclinic' changed to 'monoclinic'
according to
/home/data/users/saulius/crontab/automatic-downloads/rss-feeds/RSC/lib/dictionaries/cif_core.dic
dictionary named 'cif_core.dic' version 2.4.2 from 2011-04-26.

Automatic conversion script
Id: cif_fix_values 4973 2017-02-22 13:04:09Z antanas 
;
_cod_original_sg_symbol_H-M 'P 2/c'
_cod_database_code 7228423
_pd_proc_ls_prof_cr_factor 11.1657
_pd_proc_ls_prof_cwr_factor 15.4844
_pd_proc_ls_prof_cwr_expected 2.6070
_pd_proc_ls_prof_chi2 35.2797
_pd_proc_ls_prof_echi2 35.2797

loop_
_symmetry_equiv_pos_as_xyz
x,y,z
-x,y,-z+1/2
-x,-y,-z
x,-y,z+1/2

loop_
_atom_site_label
_atom_site_fract_x
_atom_site_fract_y
_atom_site_fract_z
_atom_site_U_iso_or_equiv
_atom_site_occupancy
_atom_site_adp_type
_atom_site_type_symbol
Pb1 0.24902 0.26650 0.97280 0.00260 1.00000 Uiso Pb
A1 0.23670 0.11900 0.63270 0.00633 1.00000 Uiso O
A2 0.22309 0.45672 0.69003 0.00633 1.00000 Uiso O
A3 0.22289 0.26613 0.64008 0.00633 1.00000 Uiso C
A4 0.20532 0.14214 0.59702 0.00633 1.00000 Uiso C
A5 0.20525 -0.03301 0.65649 0.00633 1.00000 Uiso H
A6 0.20387 0.11152 0.46627 0.00633 1.00000 Uiso H
A7 0.18861 0.30380 0.66521 0.00633 1.00000 Uiso C
A8 0.18952 0.33195 0.79710 0.00633 1.00000 Uiso H
A9 0.18821 0.47968 0.60633 0.00633 1.00000 Uiso H
A10 0.17212 0.15053 0.61986 0.00633 1.00000 Uiso C
A11 0.17223 0.10259 0.49041 0.00633 1.00000 Uiso H
A12 0.17196 -0.01512 0.69042 0.00633 1.00000 Uiso H
A13 0.15605 0.31179 0.66106 0.00633 1.00000 Uiso C
A14 0.15673 0.48105 0.59376 0.00633 1.00000 Uiso H
A15 0.15600 0.35318 0.79022 0.00633 1.00000 Uiso H
A16 0.13853 0.16949 0.60837 0.00633 1.00000 Uiso C
A17 0.13844 0.13937 0.47630 0.00633 1.00000 Uiso H
A18 0.13847 -0.00604 0.66678 0.00633 1.00000 Uiso H
A19 0.12212 0.31220 0.65817 0.00633 1.00000 Uiso C
A20 0.12233 0.48968 0.60101 0.00633 1.00000 Uiso H
A21 0.12207 0.33712 0.78922 0.00633 1.00000 Uiso H
A22 0.10490 0.16356 0.59651 0.00633 1.00000 Uiso C
A23 0.10536 0.12775 0.46557 0.00633 1.00000 Uiso H
A24 0.10425 -0.00842 0.65936 0.00633 1.00000 Uiso H
A25 0.08853 0.32343 0.63654 0.00633 1.00000 Uiso C
A26 0.08875 0.49128 0.56875 0.00633 1.00000 Uiso H
A27 0.08817 0.36590 0.76677 0.00633 1.00000 Uiso H
A28 0.07186 0.16562 0.57507 0.00633 1.00000 Uiso C
A29 0.07253 0.12995 0.44554 0.00633 1.00000 Uiso H
A30 0.07131 -0.00116 0.64087 0.00633 1.00000 Uiso H
A31 0.05476 0.33810 0.61277 0.00633 1.00000 Uiso C
A32 0.05424 0.38861 0.75826 0.00633 1.00000 Uiso H
A33 0.05499 0.51933 0.52820 0.00633 1.00000 Uiso H
A34 0.03815 0.17881 0.55130 0.00633 1.00000 Uiso C
A35 0.03922 0.12782 0.40627 0.00633 1.00000 Uiso H
A36 0.03691 -0.00194 0.63530 0.00633 1.00000 Uiso H
A37 0.02139 0.34821 0.58796 0.00633 1.00000 Uiso C
A38 0.02087 0.39934 0.73334 0.00633 1.00000 Uiso H
A39 0.02162 0.52909 0.50303 0.00633 1.00000 Uiso H
A40 0.00964 0.23514 0.54517 0.00633 1.00000 Uiso H
B1 0.26299 -0.31700 0.79060 0.00633 1.00000 Uiso O
B2 0.27564 0.04383 0.91392 0.00633 1.00000 Uiso O
B3 0.27643 -0.18206 0.83869 0.00633 1.00000 Uiso C
B4 0.29405 -0.31201 0.80152 0.00633 1.00000 Uiso C
B5 0.29612 -0.30741 0.66757 0.00633 1.00000 Uiso H
B6 0.29334 -0.50342 0.83869 0.00633 1.00000 Uiso H
B7 0.31005 -0.18407 0.89829 0.00633 1.00000 Uiso C
B8 0.30893 -0.20826 1.03263 0.00633 1.00000 Uiso H
B9 0.31019 0.01154 0.87242 0.00633 1.00000 Uiso H
B10 0.32767 -0.31002 0.83515 0.00633 1.00000 Uiso C
B11 0.32746 -0.50613 0.86092 0.00633 1.00000 Uiso H
B12 0.32871 -0.28704 0.70071 0.00633 1.00000 Uiso H
B13 0.34403 -0.18808 0.92828 0.00633 1.00000 Uiso C
B14 0.34335 -0.21786 1.06242 0.00633 1.00000 Uiso H
B15 0.34417 0.00893 0.90644 0.00633 1.00000 Uiso H
B16 0.36128 -0.31002 0.85688 0.00633 1.00000 Uiso C
B17 0.36107 -0.50703 0.87970 0.00633 1.00000 Uiso H
B18 0.36181 -0.28254 0.72254 0.00633 1.00000 Uiso H
B19 0.37793 -0.19308 0.94440 0.00633 1.00000 Uiso C
B20 0.37754 -0.22186 1.07884 0.00633 1.00000 Uiso H
B21 0.37814 0.00423 0.92247 0.00633 1.00000 Uiso H
B22 0.39503 -0.31602 0.87064 0.00633 1.00000 Uiso C
B23 0.39542 -0.28564 0.73621 0.00633 1.00000 Uiso H
B24 0.39475 -0.51313 0.89130 0.00633 1.00000 Uiso H
B25 0.41088 -0.18486 0.96801 0.00633 1.00000 Uiso C
B26 0.41044 0.03243 0.94655 0.00633 1.00000 Uiso H
B27 0.41058 -0.23408 1.11384 0.00633 1.00000 Uiso H
B28 0.42838 -0.30248 0.89453 0.00633 1.00000 Uiso C
B29 0.42845 -0.52022 0.91417 0.00633 1.00000 Uiso H
B30 0.42971 -0.25063 0.74985 0.00633 1.00000 Uiso H
B31 0.44415 -0.16970 0.99658 0.00633 1.00000 Uiso C
B32 0.44354 0.04807 0.97802 0.00633 1.00000 Uiso H
B33 0.44373 -0.22329 1.14164 0.00633 1.00000 Uiso H
B34 0.46172 -0.28583 0.92367 0.00633 1.00000 Uiso C
B35 0.46178 -0.50391 0.94153 0.00633 1.00000 Uiso H
B36 0.46316 -0.23143 0.77955 0.00633 1.00000 Uiso H
B37 0.47748 -0.15343 1.02596 0.00633 1.00000 Uiso C
B38 0.47687 0.06441 1.00783 0.00633 1.00000 Uiso H
B39 0.47706 -0.20764 1.17092 0.00633 1.00000 Uiso H
B40 0.48991 -0.23477 0.97389 0.00633 1.00000 Uiso H

loop_
_atom_type_symbol
_atom_type_scat_Cromer_Mann_a1
_atom_type_scat_Cromer_Mann_b1
_atom_type_scat_Cromer_Mann_a2
_atom_type_scat_Cromer_Mann_b2
_atom_type_scat_Cromer_Mann_a3
_atom_type_scat_Cromer_Mann_b3
_atom_type_scat_Cromer_Mann_a4
_atom_type_scat_Cromer_Mann_b4
_atom_type_scat_Cromer_Mann_c
_atom_type_scat_dispersion_real
_atom_type_scat_dispersion_imag
_atom_type_scat_source
pb 31.06170 0.69020 13.06370 2.35760 18.44200 8.61800 5.96960 47.25790 13.41180 -4.81900 8.49700 International_Tables_for_Crystallography_Vol.C(1991)_Tables_6.1.1.4_and_6.1.1.5
o 3.04850 13.27710 2.28680 5.70110 1.54630 0.32390 0.86700 32.90890 0.25080 0.04700 0.03200 International_Tables_for_Crystallography_Vol.C(1991)_Tables_6.1.1.4_and_6.1.1.5
c 2.31000 20.84390 1.02000 10.20750 1.58860 0.56870 0.86500 51.65120 0.21560 0.01700 0.00900 International_Tables_for_Crystallography_Vol.C(1991)_Tables_6.1.1.4_and_6.1.1.5
h 0.49300 10.51090 0.32291 26.12570 0.14019 3.14236 0.04081 57.79970 0.00304 0.00000 0.00000 International_Tables_for_Crystallography_Vol.C(1991)_Tables_6.1.1.4_and_6.1.1.5

loop_
_geom_angle_atom_site_label_1
_geom_angle_atom_site_label_2
_geom_angle_atom_site_label_3
_geom_angle
_geom_angle_site_symmetry_1
_geom_angle_site_symmetry_3
A1 Pb1 A1 95.500(4) 1_555 4_555
A1 Pb1 B1 83.627(3) 1_555 1_565
A1 Pb1 B1 169.404(7) 1_555 4_555
A1 Pb1 B2 89.470(4) 1_555 1_555
A1 Pb1 B1 178.562(5) 4_555 1_565
A1 Pb1 B1 78.328(3) 4_555 4_555
A1 Pb1 B2 92.750(4) 4_555 1_555
B1 Pb1 B1 102.359(4) 1_565 4_555
B1 Pb1 B2 86.105(3) 1_565 1_555
B1 Pb1 B2 82.299(3) 4_555 1_555
Pb1 A1 Pb1 121.154(4) 1_555 4_554
Pb1 A1 A2 75.977(3) 1_555 1_555
Pb1 A1 A3 94.465(5) 1_555 1_555
Pb1 A1 A4 114.425(6) 1_555 1_555
Pb1 A1 A2 162.590(5) 4_554 1_555
Pb1 A1 A3 142.063(5) 4_554 1_555
Pb1 A1 A4 111.691(4) 4_554 1_555
A2 A1 A4 58.289(2) 1_555 1_555
A1 A2 A4 69.372(3) 1_555 1_555
A1 A2 A7 104.041(4) 1_555 1_555
A3 A2 A7 72.772(4) 1_555 1_555
A1 A3 A2 122.801(4) 1_555 1_555
A1 A3 A4 118.584(5) 1_555 1_555
A1 A3 A7 149.082(6) 1_555 1_555
A2 A3 A4 118.107(4) 1_555 1_555
A2 A3 A7 85.333(4) 1_555 1_555
A1 A4 A2 52.340(2) 1_555 1_555
A1 A4 A7 141.768(5) 1_555 1_555
A1 A4 A10 169.753(6) 1_555 1_555
A2 A4 A7 91.547(3) 1_555 1_555
A2 A4 A10 125.575(5) 1_555 1_555
A3 A4 A7 115.670(5) 1_555 1_555
A3 A4 A10 149.663(6) 1_555 1_555
A2 A7 A4 52.874(2) 1_555 1_555
A2 A7 A10 162.449(6) 1_555 1_555
A2 A7 A13 162.500(6) 1_555 1_555
A3 A7 A10 140.734(6) 1_555 1_555
A3 A7 A13 174.266(6) 1_555 1_555
A4 A7 A10 109.634(4) 1_555 1_555
A4 A7 A13 143.639(6) 1_555 1_555
A4 A10 A13 146.917(6) 1_555 1_555
A4 A10 A16 174.180(6) 1_555 1_555
A7 A10 A13 111.037(4) 1_555 1_555
A7 A10 A16 144.901(6) 1_555 1_555
A7 A13 A16 148.074(6) 1_555 1_555
A7 A13 A19 179.088(6) 1_555 1_555
A10 A13 A16 113.575(4) 1_555 1_555
A10 A13 A19 144.701(6) 1_555 1_555
A10 A16 A19 148.225(6) 1_555 1_555
A10 A16 A22 177.202(6) 1_555 1_555
A13 A16 A19 115.864(5) 1_555 1_555
A13 A16 A22 150.056(6) 1_555 1_555
A13 A19 A22 146.440(6) 1_555 1_555
A13 A19 A25 176.675(6) 1_555 1_555
A16 A19 A22 113.578(4) 1_555 1_555
A16 A19 A25 146.601(6) 1_555 1_555
A16 A22 A25 144.287(6) 1_555 1_555
A16 A22 A28 178.128(6) 1_555 1_555
A19 A22 A25 112.220(4) 1_555 1_555
A19 A22 A28 147.764(6) 1_555 1_555
A19 A25 A28 144.695(6) 1_555 1_555
A19 A25 A31 179.497(6) 1_555 1_555
A22 A25 A28 110.090(4) 1_555 1_555
A22 A25 A31 145.584(6) 1_555 1_555
A22 A28 A31 144.108(6) 1_555 1_555
A22 A28 A34 178.722(6) 1_555 1_555
A25 A28 A31 109.765(4) 1_555 1_555
A25 A28 A34 144.639(6) 1_555 1_555
A25 A31 A34 144.182(6) 1_555 1_555
A25 A31 A37 179.456(6) 1_555 1_555
A28 A31 A34 109.459(4) 1_555 1_555
A28 A31 A37 144.736(6) 1_555 1_555
A28 A34 A37 145.107(6) 1_555 1_555
A31 A34 A37 109.441(4) 1_555 1_555
Pb1 B1 Pb1 111.474(4) 1_545 4_554
Pb1 B1 B2 126.353(5) 1_545 1_555
Pb1 B1 B3 126.219(5) 1_545 1_555
Pb1 B1 B4 112.886(4) 1_545 1_555
Pb1 B1 B2 117.475(5) 4_554 1_555
Pb1 B1 B3 121.583(7) 4_554 1_555
Pb1 B1 B4 115.697(6) 4_554 1_555
B2 B1 B4 63.381(2) 1_555 1_555
Pb1 B2 B1 95.219(3) 1_555 1_555
Pb1 B2 B3 123.409(4) 1_555 1_555
Pb1 B2 B4 156.044(5) 1_555 1_555
Pb1 B2 B7 170.210(5) 1_555 1_555
B1 B2 B4 60.848(2) 1_555 1_555
B1 B2 B7 92.898(4) 1_555 1_555
B3 B2 B7 64.920(3) 1_555 1_555
B1 B3 B2 123.855(4) 1_555 1_555
B1 B3 B4 115.456(5) 1_555 1_555
B1 B3 B7 146.471(6) 1_555 1_555
B2 B3 B4 120.686(4) 1_555 1_555
B2 B3 B7 88.884(4) 1_555 1_555
B1 B4 B2 55.771(2) 1_555 1_555
B1 B4 B7 143.457(6) 1_555 1_555
B1 B4 B10 176.396(6) 1_555 1_555
B2 B4 B7 89.548(3) 1_555 1_555
B2 B4 B10 122.940(4) 1_555 1_555
B3 B4 B7 115.596(5) 1_555 1_555
B3 B4 B10 149.517(6) 1_555 1_555
B2 B7 B4 57.783(2) 1_555 1_555
B2 B7 B10 164.860(6) 1_555 1_555
B2 B7 B13 155.797(6) 1_555 1_555
B3 B7 B10 143.367(6) 1_555 1_555
B3 B7 B13 175.131(6) 1_555 1_555
B4 B7 B10 111.767(4) 1_555 1_555
B4 B7 B13 144.786(6) 1_555 1_555
B4 B10 B13 147.529(6) 1_555 1_555
B4 B10 B16 178.035(6) 1_555 1_555
B7 B10 B13 113.579(5) 1_555 1_555
B7 B10 B16 147.520(6) 1_555 1_555
B7 B13 B16 145.481(6) 1_555 1_555
B7 B13 B19 177.748(6) 1_555 1_555
B10 B13 B16 112.120(4) 1_555 1_555
B10 B13 B19 144.954(6) 1_555 1_555
B10 B16 B19 147.912(6) 1_555 1_555
B10 B16 B22 178.517(6) 1_555 1_555
B13 B16 B19 114.018(5) 1_555 1_555
B13 B16 B22 147.508(6) 1_555 1_555
B13 B19 B22 146.440(6) 1_555 1_555
B13 B19 B25 177.996(6) 1_555 1_555
B16 B19 B22 113.295(5) 1_555 1_555
B16 B19 B25 148.856(6) 1_555 1_555
B16 B22 B25 142.101(6) 1_555 1_555
B16 B22 B28 177.214(6) 1_555 1_555
B19 B22 B25 108.887(4) 1_555 1_555
B19 B22 B28 144.018(6) 1_555 1_555
B19 B25 B28 145.649(6) 1_555 1_555
B19 B25 B31 178.896(6) 1_555 1_555
B22 B25 B28 110.102(4) 1_555 1_555
B22 B25 B31 145.552(6) 1_555 1_555
B22 B28 B31 143.860(6) 1_555 1_555
B22 B28 B34 179.061(6) 1_555 1_555
B25 B28 B31 109.101(4) 1_555 1_555
B25 B28 B34 144.371(6) 1_555 1_555
B25 B31 B34 144.902(6) 1_555 1_555
B25 B31 B37 179.819(6) 1_555 1_555
B28 B31 B34 109.458(4) 1_555 1_555
B28 B31 B37 144.731(6) 1_555 1_555
B28 B34 B37 144.715(6) 1_555 1_555
B31 B34 B37 109.443(4) 1_555 1_555

loop_
_geom_bond_atom_site_label_1
_geom_bond_atom_site_label_2
_geom_bond_distance
_geom_bond_site_symmetry_2
Pb1 A1 2.73598(8) 1_555
Pb1 A1 2.42863(5) 4_555
Pb1 B1 2.67721(6) 1_565
Pb1 B1 2.54506(8) 4_555
Pb1 B2 2.33197(5) 1_555
A1 Pb1 2.73598(8) 1_555
A1 Pb1 2.42863(5) 4_554
A1 A2 2.01036(4) 1_555
A1 A3 1.27196(2) 1_555
A1 A4 2.37665(6) 1_555
A2 A1 2.01036(4) 1_555
A2 A3 1.01343(3) 1_555
A2 A4 2.16035(4) 1_555
A2 A7 2.70855(6) 1_555
A3 A1 1.27196(2) 1_555
A3 A2 1.01343(3) 1_555
A3 A4 1.48928(3) 1_555
A3 A7 2.59563(7) 1_555
A4 A1 2.37665(6) 1_555
A4 A2 2.16035(4) 1_555
A4 A3 1.48928(3) 1_555
A4 A7 1.57648(4) 1_555
A4 A10 2.50681(6) 1_555
A7 A2 2.70855(6) 1_555
A7 A3 2.59563(7) 1_555
A7 A4 1.57648(4) 1_555
A7 A10 1.49005(3) 1_555
A7 A13 2.45127(6) 1_555
A10 A4 2.50681(6) 1_555
A10 A7 1.49005(3) 1_555
A10 A13 1.48367(3) 1_555
A10 A16 2.53090(6) 1_555
A13 A7 2.45127(6) 1_555
A13 A10 1.48367(3) 1_555
A13 A16 1.54115(3) 1_555
A13 A19 2.55408(6) 1_555
A16 A10 2.53090(6) 1_555
A16 A13 1.54115(3) 1_555
A16 A19 1.47249(3) 1_555
A16 A22 2.53239(6) 1_555
A19 A13 2.55408(6) 1_555
A19 A16 1.47249(3) 1_555
A19 A22 1.55383(4) 1_555
A19 A25 2.53253(6) 1_555
A22 A16 2.53239(6) 1_555
A22 A19 1.55383(4) 1_555
A22 A25 1.49677(3) 1_555
A22 A28 2.49054(6) 1_555
A25 A19 2.53253(6) 1_555
A25 A22 1.49677(3) 1_555
A25 A28 1.54179(3) 1_555
A25 A31 2.54734(6) 1_555
A28 A22 2.49054(6) 1_555
A28 A25 1.54179(3) 1_555
A28 A31 1.57234(3) 1_555
A28 A34 2.54263(6) 1_555
A31 A25 2.54734(6) 1_555
A31 A28 1.57234(3) 1_555
A31 A34 1.54189(3) 1_555
A31 A37 2.51721(6) 1_555
A34 A28 2.54263(6) 1_555
A34 A31 1.54189(3) 1_555
A34 A37 1.54164(3) 1_555
A37 A31 2.51721(6) 1_555
A37 A34 1.54164(3) 1_555
B1 Pb1 2.67721(6) 1_545
B1 Pb1 2.54506(8) 4_554
B1 B2 2.21419(5) 1_555
B1 B3 1.25998(3) 1_555
B1 B4 2.33883(6) 1_555
B2 Pb1 2.33197(5) 1_555
B2 B1 2.21419(5) 1_555
B2 B3 1.24942(3) 1_555
B2 B4 2.39420(5) 1_555
B2 B7 2.82982(6) 1_555
B3 B1 1.25998(3) 1_555
B3 B2 1.24942(3) 1_555
B3 B4 1.50193(3) 1_555
B3 B7 2.56350(7) 1_555
B4 B1 2.33883(6) 1_555
B4 B2 2.39420(5) 1_555
B4 B3 1.50193(3) 1_555
B4 B7 1.52755(4) 1_555
B4 B10 2.54024(6) 1_555
B7 B2 2.82982(6) 1_555
B7 B3 2.56350(7) 1_555
B7 B4 1.52755(4) 1_555
B7 B10 1.54075(4) 1_555
B7 B13 2.56515(7) 1_555
B10 B4 2.54024(6) 1_555
B10 B7 1.54075(4) 1_555
B10 B13 1.52515(4) 1_555
B10 B16 2.53345(6) 1_555
B13 B7 2.56515(7) 1_555
B13 B10 1.52515(4) 1_555
B13 B16 1.52859(4) 1_555
B13 B19 2.55357(6) 1_555
B16 B10 2.53345(6) 1_555
B16 B13 1.52859(4) 1_555
B16 B19 1.51589(4) 1_555
B16 B22 2.54179(6) 1_555
B19 B13 2.55357(6) 1_555
B19 B16 1.51589(4) 1_555
B19 B22 1.52706(4) 1_555
B19 B25 2.48498(6) 1_555
B22 B16 2.54179(6) 1_555
B22 B19 1.52706(4) 1_555
B22 B25 1.52745(4) 1_555
B22 B28 2.51570(6) 1_555
B25 B19 2.48498(6) 1_555
B25 B22 1.52745(4) 1_555
B25 B28 1.54172(4) 1_555
B25 B31 2.51217(6) 1_555
B28 B22 2.51570(6) 1_555
B28 B25 1.54172(4) 1_555
B28 B31 1.54210(4) 1_555
B28 B34 2.51796(6) 1_555
B31 B25 2.51217(6) 1_555
B31 B28 1.54210(4) 1_555
B31 B34 1.54200(4) 1_555
B31 B37 2.51728(6) 1_555
B34 B28 2.51796(6) 1_555
B34 B31 1.54200(4) 1_555
B34 B37 1.54155(4) 1_555
B37 B31 2.51728(6) 1_555
B37 B34 1.54155(4) 1_555
